data_7154547
loop_
_publ_author_name
'Vidyacharan, Shinde'
'Sagar, A.'
'Sharada, Duddu S.'

_publ_section_title
;
 A new route for the synthesis of highly substituted 4-aminoquinoline drug
 like molecules via aza hetero-Diels-Alder reaction.
;
_journal_issue 28
_journal_name_full 'Organic &amp; biomolecular chemistry'
_journal_page_first 7614
_journal_page_last 7618
_journal_paper_doi 10.1039/c5ob01023c
_journal_volume 13
_journal_year 2015
_chemical_formula_moiety 'C20 H18 N2 O4'
_chemical_formula_sum 'C20 H18 N2 O4'
_chemical_formula_weight 350.36
_chemical_melting_point 354.1(10)
_chemical_name_common 4-aminoquinoline
_chemical_name_systematic 'dimethyl 4-(benzylamino)quinoline-2,3-dicarboxylate'
_space_group_crystal_system monoclinic
_space_group_IT_number 15
_space_group_name_Hall '-C 2yc'
_space_group_name_H-M_alt 'C 1 2/c 1'
_symmetry_space_group_name_Hall '-C 2yc'
_symmetry_space_group_name_H-M 'C 1 2/c 1'
_atom_sites_solution_hydrogens geom
_atom_sites_solution_primary direct
_atom_sites_solution_secondary difmap
_audit_creation_date 2013-12-31
_audit_creation_method
;
  Olex2 1.1
  (compiled 2011.11.01 svn.r2039, GUI svn.r3906)
;
_audit_update_record
;
2015-04-12 deposited with the CCDC.
2015-05-29 downloaded from the CCDC.
;
_cell_angle_alpha 90.00
_cell_angle_beta 94.958(7)
_cell_angle_gamma 90.00
_cell_formula_units_Z 8
_cell_length_a 19.3579(11)
_cell_length_b 10.6509(6)
_cell_length_c 16.8297(14)
_cell_measurement_reflns_used 1936
_cell_measurement_temperature 298(2)
_cell_measurement_theta_max 70.5803
_cell_measurement_theta_min 4.5815
_cell_volume 3456.9(4)
_computing_cell_refinement
;
CrysAlisPro, Agilent Technologies,
Version 1.171.35.19 (release 27-10-2011 CrysAlis171 .NET)
(compiled Oct 27 2011,15:02:11)
;
_computing_data_collection
;
CrysAlisPro, Agilent Technologies,
Version 1.171.35.19 (release 27-10-2011 CrysAlis171 .NET)
(compiled Oct 27 2011,15:02:11)
;
_computing_data_reduction
;
CrysAlisPro, Agilent Technologies,
Version 1.171.35.19 (release 27-10-2011 CrysAlis171 .NET)
(compiled Oct 27 2011,15:02:11)
;
_computing_molecular_graphics
;
O. V. Dolomanov, L. J. Bourhis, R. J. Gildea, J. A. K. Howard and H. Puschmann,
OLEX2: a complete structure solution, refinement and analysis program.
J. Appl. Cryst. (2009). 42, 339-341.
;
_computing_publication_material
;
O. V. Dolomanov, L. J. Bourhis, R. J. Gildea, J. A. K. Howard and H. Puschmann,
OLEX2: a complete structure solution, refinement and analysis program.
J. Appl. Cryst. (2009). 42, 339-341.
;
_computing_structure_refinement
;
SHELXL, G.M. Sheldrick, Acta Cryst.
2008). A64, 112-122
;
_computing_structure_solution
;
SHELXS, G.M. Sheldrick, Acta Cryst.
(2008). A64, 112-122
;
_diffrn_ambient_temperature 298(2)
_diffrn_detector_area_resol_mean 16.1293
_diffrn_measured_fraction_theta_full 0.980
_diffrn_measured_fraction_theta_max 0.980
_diffrn_measurement_details
;
  1 omega   -5.00   29.00   1.0000    1.5000
omega____ theta____ kappa____ phi______ frames
    -      -33.5000   12.0000   90.0000 34

  2 omega  -77.00  -25.00   1.0000    1.5000
omega____ theta____ kappa____ phi______ frames
    -      -33.5000  111.0000   90.0000 52

  3 omega  -63.00  -10.00   1.0000    1.5000
omega____ theta____ kappa____ phi______ frames
    -      -33.5000   12.0000   90.0000 53

  4 omega  -10.00   72.00   1.0000    1.5000
omega____ theta____ kappa____ phi______ frames
    -       54.0000  -57.0000 -120.0000 82

  5 omega  -16.00   82.00   1.0000    1.5000
omega____ theta____ kappa____ phi______ frames
    -       54.0000  -19.0000   30.0000 98

  6 omega   67.00   92.00   1.0000    1.5000
omega____ theta____ kappa____ phi______ frames
    -       54.0000 -125.0000   30.0000 25

  7 omega   86.00  112.00   1.0000    1.5000
omega____ theta____ kappa____ phi______ frames
    -       54.0000  160.0000  -41.0000 26

  8 omega   46.00   79.00   1.0000    1.5000
omega____ theta____ kappa____ phi______ frames
    -      108.0000  -50.0000  -30.0000 33

  9 omega  100.00  178.00   1.0000    1.5000
omega____ theta____ kappa____ phi______ frames
    -      108.0000  111.0000 -150.0000 78

 10 omega   88.00  132.00   1.0000    1.5000
omega____ theta____ kappa____ phi______ frames
    -      108.0000   63.0000 -120.0000 44

 11 omega   39.00   97.00   1.0000    1.5000
omega____ theta____ kappa____ phi______ frames
    -      108.0000 -111.0000    0.0000 58

 12 omega   89.00  167.00   1.0000    1.5000
omega____ theta____ kappa____ phi______ frames
    -      108.0000   63.0000  -60.0000 78

 13 omega   80.00  158.00   1.0000    1.5000
omega____ theta____ kappa____ phi______ frames
    -      108.0000   77.0000  150.0000 78

 14 omega   60.00   85.00   1.0000    1.5000
omega____ theta____ kappa____ phi______ frames
    -      108.0000  -38.0000   30.0000 25

 15 omega   44.00  114.00   1.0000    1.5000
omega____ theta____ kappa____ phi______ frames
    -      108.0000 -111.0000 -150.0000 70

 16 omega   79.00  134.00   1.0000    1.5000
omega____ theta____ kappa____ phi______ frames
    -      108.0000  -77.0000 -180.0000 55
;
_diffrn_measurement_device_type 'SuperNova, Dual, Cu at zero, Eos'
_diffrn_measurement_method '\w scans'
_diffrn_orient_matrix_UB_11 -0.0098092000
_diffrn_orient_matrix_UB_12 0.0777992000
_diffrn_orient_matrix_UB_13 0.0754225000
_diffrn_orient_matrix_UB_21 0.0191828000
_diffrn_orient_matrix_UB_22 0.1201429000
_diffrn_orient_matrix_UB_23 -0.0440123000
_diffrn_orient_matrix_UB_31 -0.0769290000
_diffrn_orient_matrix_UB_32 0.0201805000
_diffrn_orient_matrix_UB_33 -0.0287784000
_diffrn_radiation_monochromator mirror
_diffrn_radiation_type 'Cu K\a'
_diffrn_radiation_wavelength 1.5418
_diffrn_reflns_av_R_equivalents 0.0336
_diffrn_reflns_av_unetI/netI 0.0410
_diffrn_reflns_limit_h_max 20
_diffrn_reflns_limit_h_min -23
_diffrn_reflns_limit_k_max 12
_diffrn_reflns_limit_k_min -9
_diffrn_reflns_limit_l_max 20
_diffrn_reflns_limit_l_min -20
_diffrn_reflns_number 6934
_diffrn_reflns_theta_full 70.67
_diffrn_reflns_theta_max 70.67
_diffrn_reflns_theta_min 4.59
_diffrn_source 'SuperNova (Cu) X-ray Source'
_diffrn_source_current n/a
_diffrn_source_voltage n/a
_exptl_absorpt_coefficient_mu 0.780
_exptl_absorpt_correction_T_max 1.00000
_exptl_absorpt_correction_T_min 0.74363
_exptl_absorpt_correction_type multi-scan
_exptl_absorpt_process_details
;
CrysAlisPro, Agilent Technologies,
Version 1.171.35.19 (release 27-10-2011 CrysAlis171 .NET)
(compiled Oct 27 2011,15:02:11)
Empirical absorption correction using spherical harmonics,
 implemented in SCALE3 ABSPACK scaling algorithm.
;
_exptl_crystal_colour yellow
_exptl_crystal_colour_primary yellow
_exptl_crystal_density_diffrn 1.350
_exptl_crystal_density_method 'not measured'
_exptl_crystal_description irregular
_exptl_crystal_F_000 1472
_exptl_crystal_recrystallization_method 'Re-crystallisation from solvent: Dichloromethane'
_exptl_crystal_size_max 0.2
_exptl_crystal_size_mid 0.18
_exptl_crystal_size_min 0.17
_refine_diff_density_max 0.149
_refine_diff_density_min -0.273
_refine_diff_density_rms 0.054
_refine_ls_extinction_method none
_refine_ls_goodness_of_fit_ref 0.934
_refine_ls_hydrogen_treatment mixed
_refine_ls_matrix_type full
_refine_ls_number_parameters 237
_refine_ls_number_reflns 3258
_refine_ls_number_restraints 0
_refine_ls_restrained_S_all 0.934
_refine_ls_R_factor_all 0.0888
_refine_ls_R_factor_gt 0.0564
_refine_ls_shift/su_max 0.008
_refine_ls_shift/su_mean 0.000
_refine_ls_structure_factor_coef Fsqd
_refine_ls_weighting_details 'calc w=1/[\s^2^(Fo^2^)+(0.1000P)^2^+0.0000P] where P=(Fo^2^+2Fc^2^)/3'
_refine_ls_weighting_scheme calc
_refine_ls_wR_factor_gt 0.1409
_refine_ls_wR_factor_ref 0.1702
_reflns_number_gt 2067
_reflns_number_total 3258
_reflns_threshold_expression >2sigma(I)
_cod_data_source_file c5ob01023c2.cif
_cod_data_source_block exp_2959_216
_cod_depositor_comments
;
The following automatic conversions were performed:

'_chemical_melting_point' value '80-82 degree celcius' was changed to
'354.1(10)' - it was converted from degrees Celsius(C) to Kelvins(K),
the average value was taken and precision was estimated.

Automatic conversion script
Id: cif_fix_values 3271 2015-04-21 07:52:19Z andrius 

 Adding full bibliography for 7154546--7154547.cif.
;
_cod_database_code 7154547
_chemical_oxdiff_formula 'C20 H18 N2 O4'
_reflns_odcompleteness_completeness 99.91
_reflns_odcompleteness_iscentric 1
_reflns_odcompleteness_theta 66.97

loop_
_space_group_symop_id
_space_group_symop_operation_xyz
1 'x, y, z'
2 '-x, y, -z+1/2'
3 'x+1/2, y+1/2, z'
4 '-x+1/2, y+1/2, -z+1/2'
5 '-x, -y, -z'
6 'x, -y, z-1/2'
7 '-x+1/2, -y+1/2, -z'
8 'x+1/2, -y+1/2, z-1/2'

loop_
_atom_site_label
_atom_site_type_symbol
_atom_site_fract_x
_atom_site_fract_y
_atom_site_fract_z
_atom_site_U_iso_or_equiv
_atom_site_adp_type
_atom_site_occupancy
_atom_site_symmetry_multiplicity
_atom_site_calc_flag
_atom_site_refinement_flags
O4 O 0.10199(9) 0.87131(15) 0.24448(10) 0.0637(5) Uani 1 1 d .
O2 O 0.20610(8) 0.75149(17) 0.17074(10) 0.0650(5) Uani 1 1 d .
N1 N 0.10721(10) 0.50373(18) 0.18894(13) 0.0607(5) Uani 1 1 d .
O1 O 0.21152(10) 0.63878(17) 0.28349(11) 0.0762(6) Uani 1 1 d .
O3 O 0.02952(10) 0.92544(15) 0.14002(12) 0.0711(5) Uani 1 1 d .
C4 C -0.00914(12) 0.5203(2) 0.11830(14) 0.0544(6) Uani 1 1 d .
C3 C -0.00511(12) 0.6562(2) 0.12294(14) 0.0531(6) Uani 1 1 d .
C1 C 0.10967(12) 0.6268(2) 0.19182(13) 0.0517(6) Uani 1 1 d .
N2 N -0.05436(11) 0.7348(2) 0.09127(14) 0.0677(6) Uani 1 1 d .
H2 H -0.0429 0.8127 0.0948 0.081 Uiso 1 1 calc R
C12 C 0.06034(12) 0.8442(2) 0.17920(14) 0.0530(6) Uani 1 1 d .
C20 C -0.22175(13) 0.8577(2) 0.07431(15) 0.0607(6) Uani 1 1 d .
H20 H -0.2399 0.7949 0.1048 0.073 Uiso 1 1 calc R
C9 C 0.04734(13) 0.4509(2) 0.15407(15) 0.0584(6) Uani 1 1 d .
C10 C 0.18036(13) 0.6737(2) 0.22263(15) 0.0569(6) Uani 1 1 d .
C14 C -0.12320(12) 0.7135(2) 0.05225(16) 0.0613(6) Uani 1 1 d .
H14a H -0.1491 0.6587 0.0848 0.074 Uiso 1 1 calc R
H14b H -0.1196 0.6730 0.0012 0.074 Uiso 1 1 calc R
C15 C -0.16046(12) 0.8369(2) 0.04005(14) 0.0545(6) Uani 1 1 d .
C8 C 0.04524(16) 0.3185(2) 0.15185(19) 0.0755(8) Uani 1 1 d .
H8 H 0.0823 0.2733 0.1762 0.091 Uiso 1 1 calc R
C7 C -0.00955(16) 0.2555(3) 0.1151(2) 0.0789(9) Uani 1 1 d .
H7 H -0.0102 0.1682 0.1147 0.095 Uiso 1 1 calc R
C2 C 0.05544(12) 0.7083(2) 0.16407(13) 0.0493(5) Uani 1 1 d .
C6 C -0.06413(17) 0.3225(3) 0.0786(2) 0.0835(9) Uani 1 1 d .
H6 H -0.1015 0.2797 0.0528 0.100 Uiso 1 1 calc R
C18 C -0.23028(18) 1.0627(3) 0.01879(19) 0.0809(9) Uani 1 1 d .
H18 H -0.2536 1.1388 0.0118 0.097 Uiso 1 1 calc R
C19 C -0.25639(15) 0.9707(3) 0.06387(17) 0.0703(7) Uani 1 1 d .
H19 H -0.2974 0.9839 0.0876 0.084 Uiso 1 1 calc R
C16 C -0.13418(15) 0.9310(3) -0.00553(16) 0.0697(7) Uani 1 1 d .
H16 H -0.0929 0.9186 -0.0288 0.084 Uiso 1 1 calc R
C5 C -0.06457(16) 0.4512(3) 0.0794(2) 0.0803(9) Uani 1 1 d .
H5 H -0.1021 0.4939 0.0539 0.096 Uiso 1 1 calc R
C13 C 0.11613(16) 1.0031(2) 0.25907(18) 0.0766(8) Uani 1 1 d .
H13a H 0.1386 1.0377 0.2153 0.115 Uiso 1 1 calc R
H13b H 0.1458 1.0123 0.3074 0.115 Uiso 1 1 calc R
H13c H 0.0734 1.0468 0.2642 0.115 Uiso 1 1 calc R
C17 C -0.16969(18) 1.0438(3) -0.01631(19) 0.0807(9) Uani 1 1 d .
H17 H -0.1524 1.1067 -0.0474 0.097 Uiso 1 1 calc R
C11 C 0.27270(15) 0.8073(3) 0.19538(19) 0.0839(9) Uani 1 1 d .
H11a H 0.2815 0.8753 0.1602 0.126 Uiso 1 1 calc R
H11b H 0.3084 0.7451 0.1935 0.126 Uiso 1 1 calc R
H11c H 0.2724 0.8385 0.2489 0.126 Uiso 1 1 calc R

loop_
_atom_site_aniso_label
_atom_site_aniso_U_11
_atom_site_aniso_U_22
_atom_site_aniso_U_33
_atom_site_aniso_U_23
_atom_site_aniso_U_13
_atom_site_aniso_U_12
O4 0.0765(12) 0.0434(9) 0.0686(10) -0.0062(7) -0.0087(9) 0.0043(8)
O2 0.0542(10) 0.0675(11) 0.0721(10) 0.0029(9) -0.0021(8) -0.0080(8)
N1 0.0581(13) 0.0442(10) 0.0791(14) 0.0025(10) 0.0019(11) 0.0050(9)
O1 0.0820(14) 0.0641(12) 0.0781(12) 0.0039(9) -0.0183(11) 0.0075(10)
O3 0.0697(12) 0.0438(9) 0.0955(13) 0.0047(9) -0.0178(10) 0.0046(8)
C4 0.0535(14) 0.0442(12) 0.0666(14) -0.0041(10) 0.0108(11) -0.0017(10)
C3 0.0523(14) 0.0438(12) 0.0634(13) -0.0023(10) 0.0056(11) 0.0038(10)
C1 0.0532(14) 0.0457(12) 0.0564(12) 0.0008(10) 0.0067(11) 0.0058(10)
N2 0.0568(12) 0.0444(11) 0.0981(16) -0.0064(11) -0.0152(12) 0.0026(9)
C12 0.0494(13) 0.0430(12) 0.0664(14) -0.0008(11) 0.0042(11) 0.0027(10)
C20 0.0580(15) 0.0614(15) 0.0616(14) -0.0036(11) -0.0007(12) -0.0035(12)
C9 0.0617(15) 0.0434(12) 0.0716(15) 0.0017(11) 0.0153(13) 0.0013(11)
C10 0.0592(15) 0.0464(12) 0.0640(14) -0.0039(11) -0.0003(12) 0.0116(11)
C14 0.0522(15) 0.0541(14) 0.0758(16) -0.0021(12) -0.0040(12) 0.0001(11)
C15 0.0518(14) 0.0516(13) 0.0585(12) -0.0038(11) -0.0045(11) 0.0011(11)
C8 0.0762(19) 0.0430(13) 0.108(2) 0.0059(14) 0.0118(17) 0.0044(13)
C7 0.081(2) 0.0424(13) 0.116(2) -0.0077(15) 0.0243(18) -0.0059(14)
C2 0.0484(13) 0.0413(12) 0.0586(12) 0.0005(9) 0.0067(10) 0.0029(10)
C6 0.0718(19) 0.0507(15) 0.129(3) -0.0173(17) 0.0123(19) -0.0102(14)
C18 0.084(2) 0.0620(18) 0.093(2) -0.0031(16) -0.0143(17) 0.0149(16)
C19 0.0598(16) 0.0705(18) 0.0790(17) -0.0148(14) -0.0038(14) 0.0097(13)
C16 0.0657(17) 0.0656(17) 0.0783(17) 0.0044(14) 0.0084(14) -0.0001(13)
C5 0.0687(18) 0.0512(15) 0.119(2) -0.0134(16) -0.0032(17) -0.0015(13)
C13 0.088(2) 0.0443(13) 0.094(2) -0.0124(13) -0.0151(17) -0.0009(14)
C17 0.089(2) 0.0616(17) 0.090(2) 0.0142(15) 0.0017(18) -0.0003(16)
C11 0.0606(18) 0.084(2) 0.105(2) 0.0020(18) -0.0040(16) -0.0178(15)

loop_
_atom_type_symbol
_atom_type_description
_atom_type_scat_dispersion_real
_atom_type_scat_dispersion_imag
_atom_type_scat_source
C C 0.0181 0.0091 'International Tables Vol C Tables 4.2.6.8 and 6.1.1.4'
H H 0.0000 0.0000 'International Tables Vol C Tables 4.2.6.8 and 6.1.1.4'
N N 0.0311 0.0180 'International Tables Vol C Tables 4.2.6.8 and 6.1.1.4'
O O 0.0492 0.0322 'International Tables Vol C Tables 4.2.6.8 and 6.1.1.4'

loop_
_geom_angle_atom_site_label_1
_geom_angle_atom_site_label_2
_geom_angle_atom_site_label_3
_geom_angle
C12 O4 C13 116.14(19)
C10 O2 C11 116.2(2)
C1 N1 C9 116.9(2)
C9 C4 C3 117.6(2)
C9 C4 C5 116.9(2)
C5 C4 C3 125.4(2)
N2 C3 C4 124.5(2)
N2 C3 C2 118.5(2)
C2 C3 C4 117.0(2)
N1 C1 C10 111.9(2)
N1 C1 C2 125.4(2)
C2 C1 C10 122.5(2)
C3 N2 C14 132.4(2)
O4 C12 C2 112.3(2)
O3 C12 O4 121.7(2)
O3 C12 C2 125.9(2)
C15 C20 C19 120.8(3)
N1 C9 C4 124.1(2)
N1 C9 C8 116.2(2)
C8 C9 C4 119.5(2)
O2 C10 C1 111.2(2)
O1 C10 O2 124.3(2)
O1 C10 C1 124.4(2)
N2 C14 C15 109.6(2)
C20 C15 C14 120.1(2)
C20 C15 C16 119.0(2)
C16 C15 C14 120.8(2)
C7 C8 C9 121.7(3)
C8 C7 C6 119.1(3)
C3 C2 C12 120.4(2)
C1 C2 C3 118.7(2)
C1 C2 C12 120.9(2)
C5 C6 C7 121.3(3)
C19 C18 C17 120.4(3)
C18 C19 C20 119.9(3)
C15 C16 C17 119.8(3)
C6 C5 C4 121.4(3)
C18 C17 C16 120.2(3)

loop_
_geom_bond_atom_site_label_1
_geom_bond_atom_site_label_2
_geom_bond_distance
O4 C12 1.337(3)
O4 C13 1.447(3)
O2 C10 1.331(3)
O2 C11 1.447(3)
N1 C1 1.312(3)
N1 C9 1.374(3)
O1 C10 1.202(3)
O3 C12 1.213(3)
C4 C3 1.451(3)
C4 C9 1.411(3)
C4 C5 1.415(4)
C3 N2 1.344(3)
C3 C2 1.421(3)
C1 C10 1.506(3)
C1 C2 1.410(3)
N2 C14 1.452(3)
C12 C2 1.472(3)
C20 C15 1.381(3)
C20 C19 1.381(4)
C9 C8 1.410(3)
C14 C15 1.505(3)
C15 C16 1.385(4)
C8 C7 1.358(4)
C7 C6 1.375(4)
C6 C5 1.370(4)
C18 C19 1.363(4)
C18 C17 1.373(4)
C16 C17 1.388(4)
